data_4500045
loop_
_publ_author_name
'Emilie Voisin'
'Thierry Maris'
'James D. Wuest'

_publ_section_title
;
 Crystal Structures of Spiroborates Derived from 2,2'-Dihydroxybiphenyl
;
_journal_name_full 'Cryst. Growth & Design'
_journal_page_first 308
_journal_page_last 318
_journal_paper_doi 10.1021/cg700803k
_journal_volume 8
_journal_year 2008
_chemical_compound_source 'Synthesized by the authors. See text'
_chemical_formula_moiety 'C16 H36 N, C24 H16 B O4'
_chemical_formula_sum 'C40 H52 B N O4'
_chemical_formula_weight 621.64
_chemical_name_systematic
; 
 ? 
;
_space_group_IT_number 14
_symmetry_cell_setting monoclinic
_symmetry_space_group_name_Hall '-P 2ybc'
_symmetry_space_group_name_H-M 'P 1 21/c 1'
_atom_sites_solution_hydrogens geom
_atom_sites_solution_primary direct
_atom_sites_solution_secondary difmap
_audit_creation_method SHELXL-97
_cell_angle_alpha 90.00
_cell_angle_beta 90.428(1)
_cell_angle_gamma 90.00
_cell_formula_units_Z 4
_cell_length_a 11.1413(3)
_cell_length_b 16.3143(4)
_cell_length_c 19.2076(4)
_cell_measurement_reflns_used 6231
_cell_measurement_temperature 100(2)
_cell_measurement_theta_max 71.89
_cell_measurement_theta_min 2.71
_cell_volume 3491.12(15)
_computing_cell_refinement 'SMART (Bruker, 1999)'
_computing_data_collection 'SMART (Bruker, 1999)'
_computing_data_reduction 'SAINT (Bruker, 1999)'
_computing_molecular_graphics 'SHELXTL (Bruker, 1997)'
_computing_publication_material 'UdMX (local program)'
_computing_structure_refinement 'SHELXL97 (Sheldrick, 1997)'
_computing_structure_solution 'SHELXS97 (Sheldrick, 1997)'
_diffrn_ambient_temperature 100(2)
_diffrn_detector_area_resol_mean 5.5
_diffrn_measured_fraction_theta_full 0.977
_diffrn_measured_fraction_theta_max 0.977
_diffrn_measurement_device_type 'Bruker AXS Smart 2K/Platform'
_diffrn_measurement_method \w
_diffrn_radiation_monochromator graphite
_diffrn_radiation_source 'Sealed Tube'
_diffrn_radiation_type CuK\a
_diffrn_radiation_wavelength 1.54178
_diffrn_reflns_av_R_equivalents 0.030
_diffrn_reflns_av_sigmaI/netI 0.0393
_diffrn_reflns_limit_h_max 13
_diffrn_reflns_limit_h_min -13
_diffrn_reflns_limit_k_max 20
_diffrn_reflns_limit_k_min -20
_diffrn_reflns_limit_l_max 22
_diffrn_reflns_limit_l_min -23
_diffrn_reflns_number 20941
_diffrn_reflns_theta_full 72.03
_diffrn_reflns_theta_max 72.03
_diffrn_reflns_theta_min 3.55
_diffrn_standards_decay_% -0.08
_diffrn_standards_number 165
_exptl_absorpt_coefficient_mu 0.580
_exptl_absorpt_correction_T_max 0.917
_exptl_absorpt_correction_T_min 0.832
_exptl_absorpt_correction_type multi-scan
_exptl_absorpt_process_details 'Sadabs (Sheldrick,1996)'
_exptl_crystal_colour Colourless
_exptl_crystal_density_diffrn 1.183
_exptl_crystal_density_method 'not measured'
_exptl_crystal_description block
_exptl_crystal_F_000 1344
_exptl_crystal_size_max 0.28
_exptl_crystal_size_mid 0.23
_exptl_crystal_size_min 0.15
_refine_diff_density_max 0.248
_refine_diff_density_min -0.206
_refine_diff_density_rms 0.050
_refine_ls_extinction_method none
_refine_ls_goodness_of_fit_ref 1.024
_refine_ls_hydrogen_treatment constr
_refine_ls_matrix_type full
_refine_ls_number_parameters 419
_refine_ls_number_reflns 6715
_refine_ls_number_restraints 0
_refine_ls_restrained_S_all 1.024
_refine_ls_R_factor_all 0.0601
_refine_ls_R_factor_gt 0.0452
_refine_ls_shift/su_max 0.001
_refine_ls_shift/su_mean 0.000
_refine_ls_structure_factor_coef Fsqd
_refine_ls_weighting_details 'calc w=1/[\s^2^(Fo^2^)+(0.0650P)^2^+0.0000P] where P=(Fo^2^+2Fc^2^)/3'
_refine_ls_weighting_scheme calc
_refine_ls_wR_factor_gt 0.1093
_refine_ls_wR_factor_ref 0.1146
_reflns_number_gt 4773
_reflns_number_total 6715
_reflns_threshold_expression I>2\s(I)
_cod_data_source_file deposit.cif
_cod_data_source_block jiw854
_cod_original_sg_symbol_H-M P21/c
_cod_database_code 4500045

loop_
_symmetry_equiv_pos_as_xyz
'x, y, z'
'-x, y+1/2, -z+1/2'
'-x, -y, -z'
'x, -y-1/2, z-1/2'

loop_
_atom_site_label
_atom_site_type_symbol
_atom_site_fract_x
_atom_site_fract_y
_atom_site_fract_z
_atom_site_U_iso_or_equiv
_atom_site_adp_type
_atom_site_occupancy
_atom_site_symmetry_multiplicity
_atom_site_calc_flag
_atom_site_refinement_flags
B1 B 0.11740(16) 0.75407(11) 0.12010(9) 0.0189(4) Uani 1 1 d .
O1 O 0.07336(9) 0.83654(6) 0.10442(5) 0.0190(2) Uani 1 1 d .
O2 O 0.04123(9) 0.71079(6) 0.17005(5) 0.0193(2) Uani 1 1 d .
O3 O 0.12015(9) 0.71147(6) 0.05241(5) 0.0188(2) Uani 1 1 d .
O4 O 0.23730(9) 0.75625(6) 0.15354(5) 0.0196(2) Uani 1 1 d .
C10 C 0.03698(14) 0.88412(9) 0.15876(7) 0.0183(3) Uani 1 1 d .
C11 C -0.06909(14) 0.86497(9) 0.19477(8) 0.0189(3) Uani 1 1 d .
C12 C -0.10673(15) 0.91852(9) 0.24753(8) 0.0224(4) Uani 1 1 d .
H12 H -0.1780 0.9065 0.2723 0.027 Uiso 1 1 calc R
C13 C -0.04229(15) 0.98855(9) 0.26426(8) 0.0239(4) Uani 1 1 d .
H13 H -0.0693 1.0240 0.3001 0.029 Uiso 1 1 calc R
C14 C 0.06194(14) 1.00663(9) 0.22833(8) 0.0220(3) Uani 1 1 d .
H14 H 0.1067 1.0545 0.2396 0.026 Uiso 1 1 calc R
C15 C 0.10091(14) 0.95462(9) 0.17572(8) 0.0200(3) Uani 1 1 d .
H15 H 0.1721 0.9675 0.1511 0.024 Uiso 1 1 calc R
C20 C -0.08036(14) 0.71690(9) 0.16093(7) 0.0191(3) Uani 1 1 d .
C21 C -0.13902(14) 0.79130(9) 0.17604(7) 0.0198(3) Uani 1 1 d .
C22 C -0.26450(15) 0.79276(10) 0.17304(8) 0.0230(4) Uani 1 1 d .
H22 H -0.3054 0.8422 0.1837 0.028 Uiso 1 1 calc R
C23 C -0.33049(15) 0.72414(10) 0.15496(8) 0.0264(4) Uani 1 1 d .
H23 H -0.4157 0.7264 0.1538 0.032 Uiso 1 1 calc R
C24 C -0.27121(15) 0.65207(10) 0.13857(8) 0.0268(4) Uani 1 1 d .
H24 H -0.3159 0.6049 0.1253 0.032 Uiso 1 1 calc R
C25 C -0.14685(15) 0.64849(9) 0.14143(8) 0.0228(4) Uani 1 1 d .
H25 H -0.1069 0.5989 0.1300 0.027 Uiso 1 1 calc R
C30 C 0.18511(14) 0.64087(9) 0.04925(7) 0.0190(3) Uani 1 1 d .
C31 C 0.31143(14) 0.64406(9) 0.05144(7) 0.0200(3) Uani 1 1 d .
C32 C 0.37565(15) 0.57124(10) 0.04448(8) 0.0236(4) Uani 1 1 d .
H32 H 0.4609 0.5728 0.0461 0.028 Uiso 1 1 calc R
C33 C 0.31820(15) 0.49680(10) 0.03522(8) 0.0272(4) Uani 1 1 d .
H33 H 0.3635 0.4477 0.0311 0.033 Uiso 1 1 calc R
C34 C 0.19349(15) 0.49441(10) 0.03203(8) 0.0255(4) Uani 1 1 d .
H34 H 0.1533 0.4437 0.0252 0.031 Uiso 1 1 calc R
C35 C 0.12771(15) 0.56631(9) 0.03884(8) 0.0218(3) Uani 1 1 d .
H35 H 0.0426 0.5644 0.0363 0.026 Uiso 1 1 calc R
C40 C 0.32983(13) 0.77897(9) 0.11156(8) 0.0188(3) Uani 1 1 d .
C41 C 0.37116(14) 0.72453(9) 0.06027(8) 0.0192(3) Uani 1 1 d .
C42 C 0.46674(14) 0.74913(10) 0.01843(8) 0.0232(4) Uani 1 1 d .
H42 H 0.4963 0.7127 -0.0160 0.028 Uiso 1 1 calc R
C43 C 0.51916(14) 0.82543(10) 0.02616(9) 0.0257(4) Uani 1 1 d .
H43 H 0.5824 0.8418 -0.0037 0.031 Uiso 1 1 calc R
C44 C 0.47907(14) 0.87803(10) 0.07774(9) 0.0256(4) Uani 1 1 d .
H44 H 0.5156 0.9302 0.0837 0.031 Uiso 1 1 calc R
C45 C 0.38556(14) 0.85438(10) 0.12066(8) 0.0227(4) Uani 1 1 d .
H45 H 0.3595 0.8901 0.1566 0.027 Uiso 1 1 calc R
C50 C 0.25250(14) 0.84380(9) 0.80754(7) 0.0196(3) Uani 1 1 d .
H50A H 0.2425 0.8104 0.7648 0.024 Uiso 1 1 calc R
H50B H 0.2198 0.8991 0.7977 0.024 Uiso 1 1 calc R
N50 N 0.17960(11) 0.80508(7) 0.86552(6) 0.0176(3) Uani 1 1 d .
C51 C 0.38572(14) 0.85154(10) 0.82392(8) 0.0245(4) Uani 1 1 d .
H51A H 0.4238 0.7969 0.8201 0.029 Uiso 1 1 calc R
H51B H 0.3961 0.8708 0.8725 0.029 Uiso 1 1 calc R
C52 C 0.44842(16) 0.91099(11) 0.77499(9) 0.0307(4) Uani 1 1 d .
H52A H 0.4082 0.9650 0.7770 0.037 Uiso 1 1 calc R
H52B H 0.4420 0.8904 0.7266 0.037 Uiso 1 1 calc R
C53 C 0.58044(16) 0.92082(11) 0.79480(10) 0.0336(4) Uani 1 1 d .
H53A H 0.5869 0.9395 0.8432 0.050 Uiso 1 1 calc R
H53B H 0.6178 0.9613 0.7641 0.050 Uiso 1 1 calc R
H53C H 0.6215 0.8680 0.7899 0.050 Uiso 1 1 calc R
C54 C 0.18940(14) 0.85585(9) 0.93214(7) 0.0192(3) Uani 1 1 d .
H54A H 0.1309 0.8342 0.9661 0.023 Uiso 1 1 calc R
H54B H 0.2706 0.8478 0.9523 0.023 Uiso 1 1 calc R
C55 C 0.16785(16) 0.94716(9) 0.92377(8) 0.0235(4) Uani 1 1 d .
H55A H 0.0851 0.9568 0.9064 0.028 Uiso 1 1 calc R
H55B H 0.2245 0.9699 0.8893 0.028 Uiso 1 1 calc R
C56 C 0.18551(16) 0.99012(9) 0.99338(8) 0.0255(4) Uani 1 1 d .
H56A H 0.1291 0.9665 1.0276 0.031 Uiso 1 1 calc R
H56B H 0.2681 0.9796 1.0105 0.031 Uiso 1 1 calc R
C57 C 0.16554(16) 1.08166(9) 0.98914(9) 0.0274(4) Uani 1 1 d .
H57A H 0.2208 1.1054 0.9552 0.041 Uiso 1 1 calc R
H57B H 0.1803 1.1063 1.0349 0.041 Uiso 1 1 calc R
H57C H 0.0826 1.0926 0.9746 0.041 Uiso 1 1 calc R
C58 C 0.05053(14) 0.80183(9) 0.83994(8) 0.0192(3) Uani 1 1 d .
H58A H 0.0496 0.7765 0.7931 0.023 Uiso 1 1 calc R
H58B H 0.0211 0.8588 0.8347 0.023 Uiso 1 1 calc R
C59 C -0.03730(14) 0.75519(9) 0.88568(8) 0.0220(4) Uani 1 1 d .
H59A H -0.0293 0.7737 0.9346 0.026 Uiso 1 1 calc R
H59B H -0.0196 0.6958 0.8839 0.026 Uiso 1 1 calc R
C60 C -0.16474(14) 0.77127(10) 0.85909(8) 0.0233(4) Uani 1 1 d .
H60A H -0.1825 0.8305 0.8632 0.028 Uiso 1 1 calc R
H60B H -0.1696 0.7565 0.8091 0.028 Uiso 1 1 calc R
C61 C -0.25929(15) 0.72289(10) 0.89882(9) 0.0314(4) Uani 1 1 d .
H61A H -0.2477 0.6641 0.8906 0.047 Uiso 1 1 calc R
H61B H -0.3395 0.7391 0.8827 0.047 Uiso 1 1 calc R
H61C H -0.2514 0.7343 0.9487 0.047 Uiso 1 1 calc R
C62 C 0.22537(14) 0.72051(9) 0.88298(8) 0.0188(3) Uani 1 1 d .
H62A H 0.1785 0.6991 0.9226 0.023 Uiso 1 1 calc R
H62B H 0.3099 0.7253 0.8987 0.023 Uiso 1 1 calc R
C63 C 0.21954(14) 0.65813(9) 0.82405(8) 0.0211(3) Uani 1 1 d .
H63A H 0.2553 0.6818 0.7815 0.025 Uiso 1 1 calc R
H63B H 0.1347 0.6443 0.8137 0.025 Uiso 1 1 calc R
C64 C 0.28791(15) 0.58047(9) 0.84499(8) 0.0244(4) Uani 1 1 d .
H64A H 0.2647 0.5649 0.8929 0.029 Uiso 1 1 calc R
H64B H 0.2636 0.5353 0.8135 0.029 Uiso 1 1 calc R
C65 C 0.42389(16) 0.58984(11) 0.84244(10) 0.0352(4) Uani 1 1 d .
H65A H 0.4475 0.6082 0.7959 0.053 Uiso 1 1 calc R
H65B H 0.4619 0.5370 0.8527 0.053 Uiso 1 1 calc R
H65C H 0.4498 0.6304 0.8771 0.053 Uiso 1 1 calc R

loop_
_atom_site_aniso_label
_atom_site_aniso_U_11
_atom_site_aniso_U_22
_atom_site_aniso_U_33
_atom_site_aniso_U_23
_atom_site_aniso_U_13
_atom_site_aniso_U_12
B1 0.0221(9) 0.0199(9) 0.0147(8) 0.0002(7) 0.0012(7) 0.0018(7)
O1 0.0253(6) 0.0182(5) 0.0134(5) 0.0006(4) 0.0020(4) 0.0018(5)
O2 0.0214(6) 0.0213(6) 0.0154(5) 0.0030(4) 0.0013(5) 0.0017(5)
O3 0.0226(6) 0.0198(6) 0.0140(5) -0.0001(4) 0.0004(4) 0.0036(4)
O4 0.0209(6) 0.0247(6) 0.0131(5) 0.0003(4) 0.0014(4) 0.0001(5)
C10 0.0249(8) 0.0170(8) 0.0131(7) 0.0020(6) -0.0015(6) 0.0056(6)
C11 0.0220(8) 0.0186(8) 0.0162(7) 0.0034(6) -0.0017(6) 0.0039(6)
C12 0.0243(8) 0.0249(9) 0.0180(7) 0.0027(6) 0.0013(7) 0.0040(7)
C13 0.0331(9) 0.0204(8) 0.0180(7) -0.0012(6) -0.0009(7) 0.0082(7)
C14 0.0290(9) 0.0174(8) 0.0196(8) 0.0009(6) -0.0059(7) 0.0023(7)
C15 0.0252(8) 0.0199(8) 0.0150(7) 0.0041(6) -0.0017(7) 0.0018(7)
C20 0.0238(8) 0.0212(8) 0.0123(7) 0.0050(6) 0.0016(6) 0.0007(7)
C21 0.0256(8) 0.0200(8) 0.0139(7) 0.0038(6) 0.0013(7) -0.0004(7)
C22 0.0249(8) 0.0241(9) 0.0202(8) 0.0055(7) 0.0007(7) 0.0041(7)
C23 0.0212(8) 0.0322(9) 0.0258(9) 0.0087(7) -0.0011(7) -0.0007(7)
C24 0.0299(9) 0.0248(9) 0.0258(8) 0.0055(7) -0.0031(7) -0.0054(7)
C25 0.0309(9) 0.0189(8) 0.0187(7) 0.0033(6) 0.0020(7) 0.0009(7)
C30 0.0251(8) 0.0213(8) 0.0105(7) 0.0014(6) 0.0008(6) 0.0039(7)
C31 0.0245(8) 0.0225(8) 0.0130(7) 0.0004(6) 0.0000(6) 0.0019(7)
C32 0.0228(8) 0.0268(9) 0.0213(8) -0.0005(7) 0.0012(7) 0.0040(7)
C33 0.0325(9) 0.0219(8) 0.0272(9) -0.0007(7) 0.0015(8) 0.0079(7)
C34 0.0325(9) 0.0185(8) 0.0255(8) -0.0016(7) -0.0018(8) 0.0000(7)
C35 0.0224(8) 0.0244(9) 0.0185(8) 0.0003(6) -0.0004(7) 0.0003(7)
C40 0.0177(8) 0.0241(8) 0.0146(7) 0.0023(6) -0.0020(6) 0.0015(6)
C41 0.0187(8) 0.0234(8) 0.0155(7) 0.0018(6) -0.0022(6) 0.0023(6)
C42 0.0206(8) 0.0300(9) 0.0189(8) 0.0009(7) -0.0002(7) 0.0031(7)
C43 0.0210(8) 0.0320(9) 0.0240(8) 0.0048(7) 0.0020(7) -0.0016(7)
C44 0.0226(9) 0.0237(9) 0.0304(9) 0.0026(7) -0.0047(7) -0.0018(7)
C45 0.0229(8) 0.0230(8) 0.0221(8) -0.0019(7) -0.0034(7) 0.0023(7)
C50 0.0278(9) 0.0180(8) 0.0131(7) 0.0016(6) 0.0021(7) 0.0005(7)
N50 0.0237(7) 0.0163(6) 0.0128(6) -0.0002(5) 0.0016(5) 0.0007(5)
C51 0.0272(9) 0.0246(9) 0.0217(8) 0.0027(7) 0.0010(7) -0.0005(7)
C52 0.0317(10) 0.0316(10) 0.0288(9) 0.0078(8) 0.0049(8) 0.0003(8)
C53 0.0318(10) 0.0339(10) 0.0351(10) 0.0062(8) 0.0091(9) -0.0044(8)
C54 0.0265(8) 0.0191(8) 0.0121(7) -0.0014(6) -0.0001(6) 0.0003(6)
C55 0.0344(9) 0.0198(8) 0.0163(7) -0.0004(6) -0.0003(7) 0.0033(7)
C56 0.0363(10) 0.0229(9) 0.0173(8) -0.0013(7) -0.0016(7) -0.0001(7)
C57 0.0342(10) 0.0255(9) 0.0224(8) -0.0063(7) -0.0031(8) 0.0001(7)
C58 0.0225(8) 0.0182(8) 0.0168(7) 0.0004(6) -0.0016(6) 0.0019(7)
C59 0.0254(9) 0.0215(8) 0.0191(8) -0.0011(6) 0.0028(7) 0.0000(7)
C60 0.0264(9) 0.0233(8) 0.0201(8) -0.0040(6) 0.0025(7) 0.0007(7)
C61 0.0285(10) 0.0299(10) 0.0360(10) 0.0000(8) 0.0067(8) -0.0010(8)
C62 0.0247(8) 0.0161(8) 0.0154(7) 0.0006(6) -0.0001(7) 0.0018(6)
C63 0.0259(8) 0.0187(8) 0.0187(7) -0.0033(6) -0.0003(7) 0.0022(7)
C64 0.0335(10) 0.0184(8) 0.0211(8) -0.0033(6) -0.0028(7) 0.0033(7)
C65 0.0333(10) 0.0323(10) 0.0399(11) -0.0123(8) -0.0080(9) 0.0098(9)

loop_
_atom_type_symbol
_atom_type_description
_atom_type_scat_dispersion_real
_atom_type_scat_dispersion_imag
_atom_type_scat_source
C C 0.0181 0.0091 'International Tables Vol C Tables 4.2.6.8 and 6.1.1.4'
H H 0.0000 0.0000 'International Tables Vol C Tables 4.2.6.8 and 6.1.1.4'
B B 0.0090 0.0039 'International Tables Vol C Tables 4.2.6.8 and 6.1.1.4'
N N 0.0311 0.0180 'International Tables Vol C Tables 4.2.6.8 and 6.1.1.4'
O O 0.0492 0.0322 'International Tables Vol C Tables 4.2.6.8 and 6.1.1.4'

loop_
_geom_angle_atom_site_label_1
_geom_angle_atom_site_label_2
_geom_angle_atom_site_label_3
_geom_angle
_geom_angle_publ_flag
O1 B1 O2 112.51(13) y
O1 B1 O3 105.14(12) y
O2 B1 O3 111.45(13) y
O1 B1 O4 111.59(13) y
O2 B1 O4 104.63(12) y
O3 B1 O4 111.70(13) y
C10 O1 B1 117.82(11) y
C20 O2 B1 117.27(12) y
C30 O3 B1 116.90(11) y
C40 O4 B1 115.71(11) y
O1 C10 C15 119.68(13) y
O1 C10 C11 120.29(13) y
C15 C10 C11 119.90(14) y
C12 C11 C10 118.19(14) y
C12 C11 C21 121.52(14) y
C10 C11 C21 120.28(13) y
C13 C12 C11 121.54(15) y
C13 C12 H12 119.2 ?
C11 C12 H12 119.2 ?
C12 C13 C14 119.62(14) y
C12 C13 H13 120.2 ?
C14 C13 H13 120.2 ?
C13 C14 C15 119.91(15) y
C13 C14 H14 120 ?
C15 C14 H14 120 ?
C10 C15 C14 120.83(15) y
C10 C15 H15 119.6 ?
C14 C15 H15 119.6 ?
O2 C20 C25 120.09(14) y
O2 C20 C21 119.76(14) y
C25 C20 C21 120.01(15) y
C22 C21 C20 118.08(15) y
C22 C21 C11 121.46(14) y
C20 C21 C11 120.46(14) y
C23 C22 C21 121.74(15) y
C23 C22 H22 119.1 ?
C21 C22 H22 119.1 ?
C22 C23 C24 119.39(16) y
C22 C23 H23 120.3 ?
C24 C23 H23 120.3 ?
C23 C24 C25 120.28(16) y
C23 C24 H24 119.9 ?
C25 C24 H24 119.9 ?
C24 C25 C20 120.47(15) y
C24 C25 H25 119.8 ?
C20 C25 H25 119.8 ?
O3 C30 C35 120.21(14) y
O3 C30 C31 119.90(14) y
C35 C30 C31 119.73(14) y
C32 C31 C30 118.63(15) y
C32 C31 C41 122.41(14) y
C30 C31 C41 118.96(14) y
C33 C32 C31 121.54(16) y
C33 C32 H32 119.2 ?
C31 C32 H32 119.2 ?
C32 C33 C34 119.42(15) y
C32 C33 H33 120.3 ?
C34 C33 H33 120.3 ?
C35 C34 C33 119.97(16) y
C35 C34 H34 120 ?
C33 C34 H34 120 ?
C30 C35 C34 120.70(15) y
C30 C35 H35 119.7 ?
C34 C35 H35 119.7 ?
O4 C40 C45 120.35(14) y
O4 C40 C41 119.67(14) y
C45 C40 C41 119.95(14) y
C42 C41 C40 118.44(14) y
C42 C41 C31 122.16(14) y
C40 C41 C31 119.39(14) y
C43 C42 C41 121.32(15) y
C43 C42 H42 119.3 ?
C41 C42 H42 119.3 ?
C42 C43 C44 119.72(15) y
C42 C43 H43 120.1 ?
C44 C43 H43 120.1 ?
C43 C44 C45 119.95(15) y
C43 C44 H44 120 ?
C45 C44 H44 120 ?
C44 C45 C40 120.56(15) y
C44 C45 H45 119.7 ?
C40 C45 H45 119.7 ?
C51 C50 N50 114.15(12) y
C51 C50 H50A 108.7 ?
N50 C50 H50A 108.7 ?
C51 C50 H50B 108.7 ?
N50 C50 H50B 108.7 ?
H50A C50 H50B 107.6 ?
C62 N50 C58 111.00(11) y
C62 N50 C50 111.19(11) y
C58 N50 C50 106.71(11) y
C62 N50 C54 106.73(11) y
C58 N50 C54 110.60(11) y
C50 N50 C54 110.67(11) y
C50 C51 C52 112.13(13) y
C50 C51 H51A 109.2 ?
C52 C51 H51A 109.2 ?
C50 C51 H51B 109.2 ?
C52 C51 H51B 109.2 ?
H51A C51 H51B 107.9 ?
C51 C52 C53 111.02(14) y
C51 C52 H52A 109.4 ?
C53 C52 H52A 109.4 ?
C51 C52 H52B 109.4 ?
C53 C52 H52B 109.4 ?
H52A C52 H52B 108 ?
C52 C53 H53A 109.5 ?
C52 C53 H53B 109.5 ?
H53A C53 H53B 109.5 ?
C52 C53 H53C 109.5 ?
H53A C53 H53C 109.5 ?
H53B C53 H53C 109.5 ?
C55 C54 N50 115.69(12) y
C55 C54 H54A 108.4 ?
N50 C54 H54A 108.4 ?
C55 C54 H54B 108.4 ?
N50 C54 H54B 108.4 ?
H54A C54 H54B 107.4 ?
C54 C55 C56 109.87(12) y
C54 C55 H55A 109.7 ?
C56 C55 H55A 109.7 ?
C54 C55 H55B 109.7 ?
C56 C55 H55B 109.7 ?
H55A C55 H55B 108.2 ?
C57 C56 C55 112.94(13) y
C57 C56 H56A 109 ?
C55 C56 H56A 109 ?
C57 C56 H56B 109 ?
C55 C56 H56B 109 ?
H56A C56 H56B 107.8 ?
C56 C57 H57A 109.5 ?
C56 C57 H57B 109.5 ?
H57A C57 H57B 109.5 ?
C56 C57 H57C 109.5 ?
H57A C57 H57C 109.5 ?
H57B C57 H57C 109.5 ?
N50 C58 C59 116.22(12) y
N50 C58 H58A 108.2 ?
C59 C58 H58A 108.2 ?
N50 C58 H58B 108.2 ?
C59 C58 H58B 108.2 ?
H58A C58 H58B 107.4 ?
C58 C59 C60 108.70(13) y
C58 C59 H59A 109.9 ?
C60 C59 H59A 109.9 ?
C58 C59 H59B 109.9 ?
C60 C59 H59B 109.9 ?
H59A C59 H59B 108.3 ?
C61 C60 C59 112.79(14) y
C61 C60 H60A 109 ?
C59 C60 H60A 109 ?
C61 C60 H60B 109 ?
C59 C60 H60B 109 ?
H60A C60 H60B 107.8 ?
C60 C61 H61A 109.5 ?
C60 C61 H61B 109.5 ?
H61A C61 H61B 109.5 ?
C60 C61 H61C 109.5 ?
H61A C61 H61C 109.5 ?
H61B C61 H61C 109.5 ?
N50 C62 C63 115.69(12) y
N50 C62 H62A 108.4 ?
C63 C62 H62A 108.4 ?
N50 C62 H62B 108.4 ?
C63 C62 H62B 108.4 ?
H62A C62 H62B 107.4 ?
C62 C63 C64 109.84(12) y
C62 C63 H63A 109.7 ?
C64 C63 H63A 109.7 ?
C62 C63 H63B 109.7 ?
C64 C63 H63B 109.7 ?
H63A C63 H63B 108.2 ?
C65 C64 C63 113.68(14) y
C65 C64 H64A 108.8 ?
C63 C64 H64A 108.8 ?
C65 C64 H64B 108.8 ?
C63 C64 H64B 108.8 ?
H64A C64 H64B 107.7 ?
C64 C65 H65A 109.5 ?
C64 C65 H65B 109.5 ?
H65A C65 H65B 109.5 ?
C64 C65 H65C 109.5 ?
H65A C65 H65C 109.5 ?
H65B C65 H65C 109.5 ?

loop_
_geom_bond_atom_site_label_1
_geom_bond_atom_site_label_2
_geom_bond_distance
_geom_bond_publ_flag
B1 O1 1.4626(19) y
B1 O2 1.4669(19) y
B1 O3 1.4748(19) y
B1 O4 1.478(2) y
O1 C10 1.3647(16) y
O2 C20 1.3683(18) y
O3 C30 1.3619(17) y
O4 C40 1.3649(17) y
C10 C15 1.390(2) y
C10 C11 1.409(2) y
C11 C12 1.405(2) y
C11 C21 1.475(2) y
C12 C13 1.386(2) y
C12 H12 0.95 ?
C13 C14 1.387(2) y
C13 H13 0.95 ?
C14 C15 1.391(2) y
C14 H14 0.95 ?
C15 H15 0.95 ?
C20 C25 1.389(2) y
C20 C21 1.410(2) y
C21 C22 1.399(2) y
C22 C23 1.382(2) y
C22 H22 0.95 ?
C23 C24 1.386(2) y
C23 H23 0.95 ?
C24 C25 1.388(2) y
C24 H24 0.95 ?
C25 H25 0.95 ?
C30 C35 1.388(2) y
C30 C31 1.409(2) y
C31 C32 1.394(2) y
C31 C41 1.481(2) y
C32 C33 1.384(2) y
C32 H32 0.95 ?
C33 C34 1.391(2) y
C33 H33 0.95 ?
C34 C35 1.390(2) y
C34 H34 0.95 ?
C35 H35 0.95 ?
C40 C45 1.389(2) y
C40 C41 1.406(2) y
C41 C42 1.398(2) y
C42 C43 1.383(2) y
C42 H42 0.95 ?
C43 C44 1.387(2) y
C43 H43 0.95 ?
C44 C45 1.388(2) y
C44 H44 0.95 ?
C45 H45 0.95 ?
C50 C51 1.520(2) y
C50 N50 1.5206(17) y
C50 H50a 0.99 ?
C50 H50b 0.99 ?
N50 C62 1.5078(18) y
N50 C58 1.5171(19) y
N50 C54 1.5275(17) y
C51 C52 1.524(2) y
C51 H51a 0.99 ?
C51 H51b 0.99 ?
C52 C53 1.525(2) y
C52 H52a 0.99 ?
C52 H52b 0.99 ?
C53 H53a 0.98 ?
C53 H53b 0.98 ?
C53 H53c 0.98 ?
C54 C55 1.517(2) y
C54 H54a 0.99 ?
C54 H54b 0.99 ?
C55 C56 1.521(2) y
C55 H55a 0.99 ?
C55 H55b 0.99 ?
C56 C57 1.512(2) y
C56 H56a 0.99 ?
C56 H56b 0.99 ?
C57 H57a 0.98 ?
C57 H57b 0.98 ?
C57 H57c 0.98 ?
C58 C59 1.524(2) y
C58 H58a 0.99 ?
C58 H58b 0.99 ?
C59 C60 1.528(2) y
C59 H59a 0.99 ?
C59 H59b 0.99 ?
C60 C61 1.526(2) y
C60 H60a 0.99 ?
C60 H60b 0.99 ?
C61 H61a 0.98 ?
C61 H61b 0.98 ?
C61 H61c 0.98 ?
C62 C63 1.5232(19) y
C62 H62a 0.99 ?
C62 H62b 0.99 ?
C63 C64 1.530(2) y
C63 H63a 0.99 ?
C63 H63b 0.99 ?
C64 C65 1.524(2) y
C64 H64a 0.99 ?
C64 H64b 0.99 ?
C65 H65a 0.98 ?
C65 H65b 0.98 ?
C65 H65c 0.98 ?

loop_
_geom_torsion_atom_site_label_1
_geom_torsion_atom_site_label_2
_geom_torsion_atom_site_label_3
_geom_torsion_atom_site_label_4
_geom_torsion
_geom_torsion_publ_flag
O2 B1 O1 C10 44.61(18) y
O3 B1 O1 C10 166.08(12) y
O4 B1 O1 C10 -72.65(16) y
O1 B1 O2 C20 43.16(18) y
O3 B1 O2 C20 -74.65(16) y
O4 B1 O2 C20 164.48(12) y
O1 B1 O3 C30 164.16(12) y
O2 B1 O3 C30 -73.68(17) y
O4 B1 O3 C30 42.96(17) y
O1 B1 O4 C40 -70.65(16) y
O2 B1 O4 C40 167.42(11) y
O3 B1 O4 C40 46.71(17) y
B1 O1 C10 C15 113.89(15) y
B1 O1 C10 C11 -70.16(18) y
O1 C10 C11 C12 -176.19(13) y
C15 C10 C11 C12 -0.2(2) y
O1 C10 C11 C21 2.6(2) y
C15 C10 C11 C21 178.59(13) y
C10 C11 C12 C13 0.1(2) y
C21 C11 C12 C13 -178.77(14) y
C11 C12 C13 C14 0.0(2) y
C12 C13 C14 C15 0.2(2) y
O1 C10 C15 C14 176.37(13) y
C11 C10 C15 C14 0.4(2) y
C13 C14 C15 C10 -0.4(2) y
B1 O2 C20 C25 112.19(15) y
B1 O2 C20 C21 -72.19(17) y
O2 C20 C21 C22 -173.48(13) y
C25 C20 C21 C22 2.1(2) y
O2 C20 C21 C11 6.2(2) y
C25 C20 C21 C11 -178.17(13) y
C12 C11 C21 C22 40.0(2) y
C10 C11 C21 C22 -138.83(15) y
C12 C11 C21 C20 -139.70(15) y
C10 C11 C21 C20 41.5(2) y
C20 C21 C22 C23 -0.9(2) y
C11 C21 C22 C23 179.44(14) y
C21 C22 C23 C24 -0.7(2) y
C22 C23 C24 C25 1.1(2) y
C23 C24 C25 C20 0.2(2) y
O2 C20 C25 C24 173.77(13) y
C21 C20 C25 C24 -1.8(2) y
B1 O3 C30 C35 112.89(15) y
B1 O3 C30 C31 -71.75(17) y
O3 C30 C31 C32 -176.71(12) y
C35 C30 C31 C32 -1.3(2) y
O3 C30 C31 C41 2.6(2) y
C35 C30 C31 C41 178.00(13) y
C30 C31 C32 C33 0.3(2) y
C41 C31 C32 C33 -179.00(14) y
C31 C32 C33 C34 0.7(2) y
C32 C33 C34 C35 -0.7(2) y
O3 C30 C35 C34 176.74(13) y
C31 C30 C35 C34 1.4(2) y
C33 C34 C35 C30 -0.4(2) y
B1 O4 C40 C45 109.42(16) y
B1 O4 C40 C41 -72.55(17) y
O4 C40 C41 C42 -179.44(13) y
C45 C40 C41 C42 -1.4(2) y
O4 C40 C41 C31 1.5(2) y
C45 C40 C41 C31 179.58(14) y
C32 C31 C41 C42 46.8(2) y
C30 C31 C41 C42 -132.56(16) y
C32 C31 C41 C40 -134.26(16) y
C30 C31 C41 C40 46.4(2) y
C40 C41 C42 C43 -0.8(2) y
C31 C41 C42 C43 178.16(14) y
C41 C42 C43 C44 2.0(2) y
C42 C43 C44 C45 -0.9(2) y
C43 C44 C45 C40 -1.3(2) y
O4 C40 C45 C44 -179.49(14) y
C41 C40 C45 C44 2.5(2) y
C51 C50 N50 C62 -58.39(16) y
C51 C50 N50 C58 -179.56(12) y
C51 C50 N50 C54 60.05(16) y
N50 C50 C51 C52 -163.83(13) y
C50 C51 C52 C53 177.18(14) y
C62 N50 C54 C55 170.09(13) y
C58 N50 C54 C55 -69.06(16) y
C50 N50 C54 C55 48.98(17) y
N50 C54 C55 C56 -177.68(13) y
C54 C55 C56 C57 179.97(14) y
C62 N50 C58 C59 51.09(16) y
C50 N50 C58 C59 172.38(12) y
C54 N50 C58 C59 -67.19(15) y
N50 C58 C59 C60 169.98(12) y
C58 C59 C60 C61 176.45(13) y
C58 N50 C62 C63 57.31(16) y
C50 N50 C62 C63 -61.32(17) y
C54 N50 C62 C63 177.90(12) y
N50 C62 C63 C64 170.31(13) y
C62 C63 C64 C65 -75.46(17) y
